data_7044343
loop_
_publ_author_name
'Brown, Asha'
'Mennie, Katrina M.'
'Mason, Owen'
'White, Nicholas G.'
'Beer, Paul D.'

_publ_section_title
;
 Copper(ii)-directed synthesis of neutral heteroditopic [2]rotaxane
 ion-pair host systems incorporating hydrogen and halogen bonding anion
 binding cavities
;
_journal_name_full 'Dalton Trans.'
_journal_paper_doi 10.1039/C7DT02832F
_journal_year 2017
_chemical_compound_source synthesised
_chemical_formula_moiety 'C30 H37 Cu N5 O4, 2(Cl O4), 3.19(C2 H3 N)'
_chemical_formula_sum 'C36.37 H46.56 Cl2 Cu N8.19 O12'
_chemical_formula_weight 924.86
_space_group_IT_number 61
_symmetry_cell_setting orthorhombic
_symmetry_space_group_name_Hall '-P 2ac 2ab'
_symmetry_space_group_name_H-M 'P b c a'
_atom_sites_solution_hydrogens difmap
_atom_sites_solution_primary other
_audit_update_record
;
2017-07-06 deposited with the CCDC.
2017-09-12 downloaded from the CCDC.
;
_cell_angle_alpha 90
_cell_angle_beta 90
_cell_angle_gamma 90
_cell_formula_units_Z 8
_cell_length_a 9.04330(10)
_cell_length_b 23.7126(4)
_cell_length_c 39.6408(5)
_cell_measurement_reflns_used 27894
_cell_measurement_temperature 100
_cell_measurement_theta_max 26
_cell_measurement_theta_min 1
_cell_volume 8500.6(2)
_computing_cell_refinement 'CrysAlis, (Oxford Diffraction, 2002)'
_computing_data_collection 'SuperNova, (Oxford Diffraction, 2010)'
_computing_data_reduction 'CrysAlis, (Oxford Diffraction, 2002)'
_computing_publication_material 'CRYSTALS (Betteridge et al., 2003)'
_computing_structure_refinement 'CRYSTALS (Betteridge et al., 2003)'
_computing_structure_solution 'Superflip (Palatinus & Chapuis, 2007)'
_diffrn_ambient_temperature 100
_diffrn_measured_fraction_theta_full 0.963
_diffrn_measured_fraction_theta_max 0.933
_diffrn_measurement_device 'CrystalLogic Kappa (3 circle)'
_diffrn_measurement_device_type 'Rigaku Saturn724+ (2x2 bin mode)'
_diffrn_measurement_method 'profile data from \w-scans'
_diffrn_radiation_monochromator Synchrotron
_diffrn_radiation_type Synchrotron
_diffrn_radiation_wavelength 0.68890
_diffrn_reflns_av_R_equivalents 0.091
_diffrn_reflns_limit_h_max 11
_diffrn_reflns_limit_h_min -11
_diffrn_reflns_limit_k_max 29
_diffrn_reflns_limit_k_min -30
_diffrn_reflns_limit_l_max 50
_diffrn_reflns_limit_l_min -50
_diffrn_reflns_number 104310
_diffrn_reflns_theta_full 25.115
_diffrn_reflns_theta_max 26.436
_diffrn_reflns_theta_min 1.940
_diffrn_standards_number 0
_exptl_absorpt_coefficient_mu 0.709
_exptl_absorpt_correction_T_max 1.00
_exptl_absorpt_correction_T_min 0.65
_exptl_absorpt_correction_type multi-scan
_exptl_absorpt_process_details 'CrysAlis, (Oxford Diffraction, 2002)'
_exptl_crystal_colour blue
_exptl_crystal_density_diffrn 1.445
_exptl_crystal_density_meas ?
_exptl_crystal_density_method 'not measured'
_exptl_crystal_description block
_exptl_crystal_F_000 3848.606
_exptl_crystal_recrystallization_method 'Re-crystallisation from solvent: acetonitrile, di-isopropyl ether'
_exptl_crystal_size_max 0.06
_exptl_crystal_size_mid 0.05
_exptl_crystal_size_min 0.02
_refine_diff_density_max 1.47
_refine_diff_density_min -1.46
_refine_ls_extinction_method None
_refine_ls_goodness_of_fit_ref 0.9979
_refine_ls_hydrogen_treatment constr
_refine_ls_matrix_type full
_refine_ls_number_parameters 692
_refine_ls_number_reflns 7312
_refine_ls_number_restraints 1027
_refine_ls_R_factor_all 0.0939
_refine_ls_R_factor_gt 0.0872
_refine_ls_shift/su_max 0.0007581
_refine_ls_shift/su_mean 0.0000439
_refine_ls_structure_factor_coef Fsqd
_refine_ls_weighting_details
;
 Method, part 1, Chebychev polynomial, (Watkin, 1994, Prince, 1982) 
 [weight] = 1.0/[A~0~*T~0~(x)+A~1~*T~1~(x) ... +A~n-1~]*T~n-1~(x)] 
 where A~i~ are the Chebychev coefficients listed below and x= Fcalc/Fmax 
 Method = Robust Weighting (Prince, 1982) 
 W = [weight] * [1-(deltaF/6*sigmaF)^2^]^2^ 
 A~i~ are: 
 0.503E+04 0.843E+04 0.539E+04 0.241E+04 581. 
;
_refine_ls_weighting_scheme calc
_refine_ls_wR_factor_all 0.2451
_refine_ls_wR_factor_gt 0.2401
_refine_ls_wR_factor_ref 0.2451
_reflns_limit_h_max 11
_reflns_limit_h_min 0
_reflns_limit_k_max 30
_reflns_limit_k_min 0
_reflns_limit_l_max 50
_reflns_limit_l_min 0
_reflns_number_gt 6419
_reflns_number_total 8969
_reflns_threshold_expression I>2.0\s(I)
_oxford_diffrn_Wilson_B_factor 3.36
_oxford_diffrn_Wilson_scale 0.20
_oxford_refine_ls_r_factor_ref 0.0939
_oxford_refine_ls_scale 2.63(4)
_oxford_reflns_number_all 7312
_oxford_reflns_threshold_expression_ref I>-3.0\s(I)
_cod_data_source_file c7dt02832f2.cif
_cod_data_source_block macrocycle-3-Cu-2ClO4
_cod_depositor_comments
;
The following automatic conversions were performed:

'_atom_sites_solution_primary' value 'Other' changed to 'other'
according to
/home/data/users/saulius/crontab/automatic-downloads/rss-feeds/RSC/lib/dictionaries/cif_core.dic
dictionary named 'cif_core.dic' version 2.4.2 from 2011-04-26.

'_exptl_crystal_density_meas' value 'not measured' was changed to '?'
- the value is perceived as not measured.

Automatic conversion script
Id: cif_fix_values 4973 2017-02-22 13:04:09Z antanas 
;
_cod_original_sg_symbol_H-M 'P b c a '
_cod_original_formula_sum 'C36.37 H46.56 Cl2.00 Cu1 N8.19 O12.00'
_cod_database_code 7044343

loop_
_symmetry_equiv_pos_as_xyz
x,y,z
-x,-y,-z
x,-y+1/2,z+1/2
-x,y+1/2,-z+1/2
-x+1/2,-y,z+1/2
x+1/2,y,-z+1/2
x+1/2,-y+1/2,-z
-x+1/2,y+1/2,z

loop_
_atom_site_label
_atom_site_type_symbol
_atom_site_fract_x
_atom_site_fract_y
_atom_site_fract_z
_atom_site_U_iso_or_equiv
_atom_site_occupancy
_atom_site_adp_type
_atom_site_refinement_flags_posn
_atom_site_refinement_flags_adp
_atom_site_refinement_flags_occupancy
_atom_site_disorder_assembly
_atom_site_disorder_group
C1 C 0.3948(4) 0.34784(17) 0.29099(11) 0.0338 1.0000 Uani . . . . .
C2 C 0.4705(4) 0.34476(16) 0.26060(11) 0.0328 1.0000 Uani . . . . .
C3 C 0.5392(5) 0.29447(17) 0.25147(12) 0.0400 1.0000 Uani . . . . .
C4 C 0.5269(5) 0.24807(19) 0.27194(13) 0.0456 1.0000 Uani . . . . .
C5 C 0.4486(5) 0.25076(18) 0.30216(12) 0.0404 1.0000 Uani . . . . .
C6 C 0.3808(5) 0.30120(19) 0.31147(11) 0.0369 1.0000 Uani D . . . .
C7 C 0.2928(5) 0.30312(18) 0.34344(10) 0.0386 1.0000 Uani D . . . .
O8 O 0.3199(4) 0.27183(15) 0.36746(8) 0.0513 1.0000 Uani . . . . .
N9 N 0.1821(4) 0.34127(16) 0.34380(10) 0.0407 1.0000 Uani D U . . .
C10 C 0.0861(5) 0.35046(19) 0.37243(11) 0.0442 1.0000 Uani D U . . .
Cl47 Cl 0.99370(17) 0.58980(6) 0.36506(4) 0.0476 0.773(5) Uani D . P 4 1
O48 O 0.8916(4) 0.5870(2) 0.39237(9) 0.0783 1.0000 Uani D U . . .
O49 O 0.9340(5) 0.62371(15) 0.33879(7) 0.0717 1.0000 Uani D . . . .
O50 O 1.0392(5) 0.53652(12) 0.35225(11) 0.0766 1.0000 Uani D . . . .
O51 O 1.1236(4) 0.6137(3) 0.37946(16) 0.0775 0.773(5) Uani D . P 4 1
Cl52 Cl 0.1451(3) 0.65974(13) 0.52854(7) 0.0519 0.713(7) Uani D . P 5 1
O54 O 0.1107(7) 0.71697(15) 0.52102(14) 0.0530 0.713(7) Uani D . P 5 1
N20 N 0.6597(5) 0.60865(19) 0.45222(8) 0.0576 1.0000 Uani D U . . .
C21 C 0.7443(5) 0.64498(19) 0.47565(8) 0.0649 1.0000 Uani D U . . .
C22 C 0.8606(4) 0.6755(2) 0.45653(10) 0.0632 1.0000 Uani D U . . .
N23 N 0.7831(3) 0.70617(16) 0.42976(8) 0.0493 1.0000 Uani D U . . .
C24 C 0.8800(3) 0.73240(18) 0.40456(9) 0.0512 1.0000 Uani D U . . .
C25 C 0.7810(4) 0.75045(13) 0.37637(9) 0.0466 1.0000 Uani D U . . .
N26 N 0.6914(4) 0.70154(11) 0.36503(8) 0.0423 1.0000 Uani D U . . .
C27 C 0.5710(4) 0.72191(16) 0.34250(10) 0.0474 1.0000 Uani D U . . .
C28 C 0.5130(3) 0.67691(15) 0.31929(9) 0.0424 1.0000 Uani D U . . .
C29 C 0.3694(4) 0.6578(2) 0.32195(10) 0.0507 1.0000 Uani D U . . .
C30 C 0.3168(3) 0.61500(19) 0.30138(11) 0.0470 1.0000 Uani D U . . .
C31 C 0.4097(3) 0.59030(14) 0.27789(8) 0.0347 1.0000 Uani D U . . .
C32 C 0.5519(4) 0.61037(16) 0.27406(8) 0.0379 1.0000 Uani D U . . .
C33 C 0.6027(3) 0.65319(17) 0.29474(10) 0.0427 1.0000 Uani D U . . .
O34 O 0.3525(2) 0.54602(12) 0.25975(7) 0.0363 1.0000 Uani D . . . .
C35 C 0.4335(3) 0.52742(16) 0.23056(9) 0.0348 1.0000 Uani D . . . .
C36 C 0.3522(4) 0.47802(18) 0.21606(10) 0.0367 1.0000 Uani D . . . .
N37 N 0.3599(4) 0.42856(15) 0.23773(9) 0.0341 1.0000 Uani . . . . .
C38 C 0.4783(4) 0.39480(18) 0.23754(10) 0.0332 1.0000 Uani . . . . .
O39 O 0.5862(3) 0.40325(13) 0.21909(8) 0.0400 1.0000 Uani . . . . .
Cu40 Cu 0.64113(7) 0.65393(3) 0.407292(15) 0.0469 1.0000 Uani . U . . .
N41 N 0.5480(5) 0.58994(19) 0.38177(10) 0.0497 1.0000 Uani . . . . .
C42 C 0.4959(7) 0.5542(2) 0.36696(12) 0.0548 1.0000 Uani . . . . .
C43 C 0.4262(8) 0.5077(3) 0.34877(15) 0.0684 1.0000 Uani . . . . .
N44 N 0.4362(5) 0.6977(2) 0.42070(11) 0.0557 1.0000 Uani . . . . .
C45 C 0.3505(6) 0.7276(3) 0.43260(13) 0.0519 1.0000 Uani . . . . .
C46 C 0.2489(6) 0.7668(3) 0.44744(12) 0.0570 1.0000 Uani . . . . .
C60 C 0.0504(8) 0.4926(3) 0.51373(19) 0.0774 1.0000 Uani . . . . .
N61 N 0.1130(14) 0.4861(5) 0.5376(3) 0.0805 0.5000 Uani . . . 3 1
C17 C 0.3189(14) 0.5378(6) 0.4428(5) 0.0574 0.65(4) Uani D U P 1 1
C18 C 0.2477(11) 0.4932(5) 0.4276(5) 0.0521 0.65(4) Uani D U P 1 1
C19 C 0.5384(17) 0.5812(8) 0.4709(2) 0.0863 0.65(4) Uani D U P 1 1
C16 C 0.4639(15) 0.5334(6) 0.4534(4) 0.0710 0.65(4) Uani D U P 1 1
C13 C 0.3229(13) 0.4431(5) 0.4221(4) 0.0518 0.65(4) Uani D U P 1 1
C14 C 0.4663(14) 0.4376(5) 0.4332(5) 0.0568 0.65(4) Uani D U P 1 1
C15 C 0.5361(15) 0.4826(6) 0.4485(5) 0.0642 0.65(4) Uani D U P 1 1
C58 C 0.2784(12) 0.5877(5) 0.6391(3) 0.0927 0.685(14) Uani D . P 2 1
N59 N 0.3020(14) 0.6197(5) 0.6606(3) 0.1315 0.685(14) Uani D . P 2 1
O53 O 0.2235(10) 0.6558(3) 0.55956(15) 0.0959 0.713(7) Uani D . P 5 1
C57 C 0.2288(10) 0.5486(5) 0.6125(3) 0.0879 0.685(14) Uani D . P 2 1
C113 C 0.314(3) 0.4485(7) 0.4218(7) 0.0501 0.35(4) Uani D U P 1 2
C118 C 0.249(2) 0.5013(8) 0.4200(7) 0.0484 0.35(4) Uani D U P 1 2
C117 C 0.314(2) 0.5466(7) 0.4360(7) 0.0466 0.35(4) Uani D U P 1 2
C119 C 0.5213(14) 0.5906(8) 0.4688(2) 0.0496 0.35(4) Uani D U P 1 2
C116 C 0.4460(19) 0.5407(7) 0.4534(5) 0.0474 0.35(4) Uani D U P 1 2
C115 C 0.508(2) 0.4874(7) 0.4555(6) 0.0466 0.35(4) Uani D U P 1 2
H11 H 0.3527 0.3818 0.2975 0.0367 1.0000 Uiso R . . . .
H31 H 0.5939 0.2926 0.2315 0.0457 1.0000 Uiso R . . . .
H41 H 0.5715 0.2147 0.2659 0.0499 1.0000 Uiso R . . . .
H51 H 0.4387 0.2194 0.3156 0.0478 1.0000 Uiso R . . . .
H211 H 0.6814 0.6697 0.4886 0.0960 1.0000 Uiso R . . . .
H212 H 0.7998 0.6144 0.4848 0.0962 1.0000 Uiso R . . . .
H222 H 0.8730 0.7088 0.4696 0.0929 1.0000 Uiso R . . . .
H221 H 0.9436 0.6528 0.4497 0.0929 1.0000 Uiso R . . . .
H241 H 0.8915 0.7662 0.4175 0.0771 1.0000 Uiso R . . . .
H242 H 0.9608 0.7089 0.3975 0.0771 1.0000 Uiso R . . . .
H252 H 0.7146 0.7800 0.3847 0.0549 1.0000 Uiso R . . . .
H251 H 0.8376 0.7653 0.3577 0.0549 1.0000 Uiso R . . . .
H271 H 0.4899 0.7364 0.3559 0.0551 1.0000 Uiso R . . . .
H272 H 0.6105 0.7519 0.3286 0.0548 1.0000 Uiso R . . . .
H291 H 0.3076 0.6742 0.3379 0.0560 1.0000 Uiso R . . . .
H301 H 0.2193 0.6030 0.3033 0.0550 1.0000 Uiso R . . . .
H321 H 0.6149 0.5953 0.2583 0.0423 1.0000 Uiso R . . . .
H331 H 0.6982 0.6663 0.2922 0.0467 1.0000 Uiso R . . . .
H351 H 0.4376 0.5581 0.2144 0.0411 1.0000 Uiso R . . . .
H352 H 0.5316 0.5156 0.2364 0.0411 1.0000 Uiso R . . . .
H361 H 0.2500 0.4885 0.2136 0.0438 1.0000 Uiso R . . . .
H362 H 0.3916 0.4688 0.1942 0.0440 1.0000 Uiso R . . . .
H432 H 0.4650 0.5054 0.3264 0.0971 1.0000 Uiso R . . . .
H431 H 0.3208 0.5143 0.3475 0.0972 1.0000 Uiso R . . . .
H433 H 0.4428 0.4720 0.3595 0.0970 1.0000 Uiso R . . . .
H462 H 0.1894 0.7477 0.4638 0.0839 1.0000 Uiso R . . . .
H461 H 0.3031 0.7969 0.4582 0.0838 1.0000 Uiso R . . . .
H463 H 0.1877 0.7825 0.4303 0.0838 1.0000 Uiso R . . . .
H171 H 0.2718 0.5723 0.4450 0.0690 0.65(4) Uiso R . P 1 1
H181 H 0.1547 0.4988 0.4183 0.0630 0.65(4) Uiso R . P 1 1
H191 H 0.5854 0.5662 0.4910 0.0850 0.65(4) Uiso R . P 1 1
H192 H 0.4626 0.6083 0.4771 0.0850 0.65(4) Uiso R . P 1 1
H141 H 0.5099 0.4020 0.4330 0.0669 0.65(4) Uiso R . P 1 1
H151 H 0.6315 0.4785 0.4566 0.0700 0.65(4) Uiso R . P 1 1
H572 H 0.3135 0.5300 0.6031 0.1471 0.685(14) Uiso R . P 2 1
H571 H 0.1651 0.5208 0.6228 0.1470 0.685(14) Uiso R . P 2 1
H573 H 0.1764 0.5678 0.5947 0.1470 0.685(14) Uiso R . P 2 1
H1181 H 0.1522 0.5046 0.4124 0.0560 0.35(4) Uiso R . P 1 2
H1171 H 0.2652 0.5810 0.4375 0.0519 0.35(4) Uiso R . P 1 2
H1192 H 0.5408 0.5817 0.4924 0.0620 0.35(4) Uiso R . P 1 2
H1191 H 0.4544 0.6226 0.4673 0.0619 0.35(4) Uiso R . P 1 2
H1151 H 0.5998 0.4836 0.4654 0.0640 0.35(4) Uiso R . P 1 2
H371 H 0.2998 0.4259 0.2540 0.0399 1.0000 Uiso R . . . .
H231 H 0.7301 0.7332 0.4390 0.0742 1.0000 Uiso R . . . .
H261 H 0.7501 0.6805 0.3523 0.0640 1.0000 Uiso R . . . .
H91 H 0.1580 0.3565 0.3251 0.0459 1.0000 Uiso R . . . .
O112 O 0.2685(15) 0.4048(8) 0.4010(7) 0.0470 0.35(4) Uani D U P 1 2
O12 O 0.2599(11) 0.3965(5) 0.4075(4) 0.0472 0.65(4) Uani D U P 1 1
C111 C 0.1221(19) 0.4079(6) 0.3869(9) 0.0441 0.35(4) Uani D U P 1 2
C11 C 0.1173(11) 0.4031(4) 0.3925(5) 0.0465 0.65(4) Uani D U P 1 1
H1111 H 0.0402 0.4193 0.4010 0.0690 0.35(4) Uiso R . P 1 2
H1112 H 0.1382 0.4363 0.3695 0.0688 0.35(4) Uiso R . P 1 2
H111 H 0.0537 0.4071 0.4119 0.0449 0.65(4) Uiso R . P 1 1
H112 H 0.1065 0.4358 0.3778 0.0449 0.65(4) Uiso R . P 1 1
C114 C 0.441(3) 0.4413(7) 0.4405(6) 0.0507 0.35(4) Uani D U P 1 2
H1141 H 0.4929 0.4077 0.4380 0.0600 0.35(4) Uiso R . P 1 2
H201 H 0.7295 0.5802 0.4466 0.0686 0.65(4) Uiso R . P 1 1
H202 H 0.7167 0.5754 0.4479 0.0686 0.35(4) Uiso R . P 1 2
H101 H 0.0953 0.3196 0.3875 0.0528 0.65(4) Uiso R . P 1 1
H102 H -0.0133 0.3531 0.3648 0.0528 0.65(4) Uiso R . P 1 1
H103 H 0.1024 0.3218 0.3886 0.0528 0.35(4) Uiso R . P 1 2
H104 H -0.0140 0.3497 0.3652 0.0528 0.35(4) Uiso R . P 1 2
Cl147 Cl 0.9174(5) 0.57326(14) 0.35795(8) 0.0793 0.227(5) Uani D . P 4 2
O151 O 0.7914(12) 0.5419(6) 0.3474(4) 0.1069 0.227(5) Uani D . P 4 2
H601 H 0.0104 0.5025 0.5351 0.0941 0.5000 Uiso R . . 3 2
H602 H 0.1404 0.5124 0.5102 0.0941 0.5000 Uiso R . . 3 2
H603 H 0.0688 0.4532 0.5131 0.0941 0.5000 Uiso R . . 3 2
O155 O 0.3478(12) 0.6810(6) 0.5262(4) 0.0795 0.287(7) Uani D . P 5 2
O154 O 0.1005(18) 0.7058(7) 0.5354(5) 0.0900 0.287(7) Uani D . P 5 2
O153 O 0.190(2) 0.6176(7) 0.5536(4) 0.1033 0.287(7) Uani D . P 5 2
O55 O 0.0109(5) 0.6301(3) 0.53470(19) 0.0843 0.713(7) Uani D . P 5 1
O56 O 0.2139(11) 0.6319(5) 0.5009(2) 0.1058 0.713(7) Uani D . P 5 1
O156 O 0.1586(16) 0.6377(8) 0.4964(4) 0.0712 0.287(7) Uani D . P 5 2
Cl152 Cl 0.1998(9) 0.6604(4) 0.5282(2) 0.0702 0.287(7) Uani D . P 5 2

loop_
_atom_site_aniso_label
_atom_site_aniso_U_11
_atom_site_aniso_U_22
_atom_site_aniso_U_33
_atom_site_aniso_U_23
_atom_site_aniso_U_13
_atom_site_aniso_U_12
C1 0.0249(18) 0.040(2) 0.037(2) -0.0023(16) -0.0060(17) 0.0029(15)
C2 0.0234(18) 0.038(2) 0.037(2) -0.0036(16) -0.0068(16) -0.0001(15)
C3 0.039(2) 0.039(2) 0.042(2) -0.0043(19) -0.0001(18) 0.0013(18)
C4 0.039(2) 0.036(2) 0.061(3) -0.007(2) -0.003(2) 0.0026(18)
C5 0.038(2) 0.040(2) 0.044(2) 0.0022(18) -0.0073(18) -0.0003(17)
C6 0.034(2) 0.041(2) 0.035(2) -0.0014(17) -0.0119(16) 0.0017(17)
C7 0.044(2) 0.042(2) 0.0299(19) 0.0013(17) -0.0098(17) -0.0012(17)
O8 0.059(2) 0.058(2) 0.0374(17) 0.0073(15) -0.0073(15) 0.0042(16)
N9 0.0419(19) 0.050(2) 0.0305(17) 0.0013(14) -0.0015(14) -0.0003(15)
C10 0.044(2) 0.051(2) 0.037(2) -0.0002(16) 0.0032(16) -0.0032(18)
Cl47 0.0480(10) 0.0532(10) 0.0415(9) -0.0051(6) -0.0027(6) 0.0096(7)
O48 0.070(3) 0.082(3) 0.083(3) -0.005(2) 0.021(2) -0.001(2)
O49 0.090(3) 0.069(2) 0.057(2) -0.0127(18) -0.012(2) 0.030(2)
O50 0.093(3) 0.068(3) 0.070(3) 0.002(2) -0.003(2) 0.019(2)
O51 0.045(3) 0.097(4) 0.090(4) -0.004(3) -0.017(3) -0.014(3)
Cl52 0.0607(16) 0.0544(13) 0.0406(12) -0.0087(8) -0.0011(10) 0.0071(11)
O54 0.068(3) 0.057(3) 0.034(3) 0.005(2) -0.008(2) 0.001(2)
N20 0.068(2) 0.067(3) 0.0378(18) -0.0031(13) -0.0082(17) -0.0093(18)
C21 0.077(3) 0.073(3) 0.0440(17) -0.0023(17) -0.0227(19) -0.007(2)
C22 0.068(3) 0.072(3) 0.050(3) -0.008(2) -0.0237(18) -0.006(2)
N23 0.046(2) 0.062(2) 0.0398(17) -0.0118(14) -0.0067(13) -0.0028(14)
C24 0.034(2) 0.069(3) 0.050(2) -0.0138(18) -0.0030(15) -0.0037(16)
C25 0.044(2) 0.053(2) 0.043(2) -0.0079(17) 0.0027(17) -0.0037(17)
N26 0.0406(19) 0.050(2) 0.0367(15) -0.0095(12) -0.0024(13) 0.0017(14)
C27 0.052(2) 0.048(2) 0.043(2) -0.0072(16) -0.0072(18) 0.0074(18)
C28 0.048(2) 0.047(2) 0.032(2) -0.0026(16) -0.0070(16) 0.0066(17)
C29 0.0374(19) 0.072(3) 0.043(3) -0.021(2) -0.0070(18) 0.0154(18)
C30 0.0296(19) 0.069(3) 0.043(2) -0.014(2) -0.0025(16) 0.0056(18)
C31 0.0340(17) 0.043(2) 0.0268(18) -0.0023(15) -0.0057(14) 0.0053(15)
C32 0.0366(17) 0.045(2) 0.032(2) -0.0016(15) 0.0015(16) 0.0023(16)
C33 0.043(2) 0.049(2) 0.036(2) -0.0030(15) -0.0014(17) -0.0021(18)
O34 0.0300(14) 0.0483(16) 0.0305(14) -0.0050(12) 0.0047(11) 0.0015(12)
C35 0.038(2) 0.043(2) 0.0234(19) 0.0005(15) 0.0030(16) 0.0038(17)
C36 0.035(2) 0.042(2) 0.033(2) 0.0001(17) -0.0021(16) 0.0049(17)
N37 0.0281(17) 0.0406(18) 0.0337(18) 0.0024(14) 0.0015(13) 0.0032(13)
C38 0.0271(19) 0.039(2) 0.034(2) -0.0056(16) -0.0027(16) -0.0014(16)
O39 0.0344(16) 0.0440(16) 0.0418(17) -0.0023(13) 0.0054(13) 0.0006(13)
Cu40 0.0465(4) 0.0575(4) 0.0368(4) -0.0051(2) -0.0070(2) -0.0059(2)
N41 0.051(2) 0.063(3) 0.036(2) 0.0006(19) -0.0038(18) -0.005(2)
C42 0.073(4) 0.056(3) 0.035(2) 0.003(2) -0.001(2) -0.007(3)
C43 0.096(5) 0.062(3) 0.047(3) -0.001(3) -0.002(3) -0.021(3)
N44 0.055(3) 0.067(3) 0.045(2) -0.010(2) 0.002(2) -0.010(2)
C45 0.048(3) 0.073(3) 0.035(2) 0.002(2) -0.006(2) -0.016(3)
C46 0.046(3) 0.091(4) 0.034(2) -0.001(2) 0.003(2) 0.000(3)
C60 0.068(4) 0.078(4) 0.087(5) 0.020(4) -0.016(4) -0.005(3)
N61 0.072(7) 0.087(8) 0.083(8) 0.027(6) 0.003(6) 0.006(6)
C17 0.090(5) 0.053(4) 0.029(7) -0.003(5) 0.018(4) -0.017(4)
C18 0.071(4) 0.053(4) 0.031(7) -0.003(4) 0.014(4) -0.010(3)
C19 0.122(9) 0.082(7) 0.056(7) -0.002(5) 0.005(4) -0.048(8)
C16 0.095(6) 0.074(5) 0.044(6) -0.006(5) 0.005(5) -0.027(4)
C13 0.068(4) 0.055(4) 0.032(5) -0.005(4) 0.000(4) -0.008(3)
C14 0.073(4) 0.070(3) 0.027(6) -0.002(3) -0.005(4) -0.003(3)
C15 0.074(6) 0.087(5) 0.031(6) -0.002(4) -0.003(6) -0.019(4)
C58 0.062(6) 0.083(7) 0.133(10) 0.043(5) -0.013(6) -0.002(5)
N59 0.130(9) 0.109(8) 0.155(10) 0.056(7) -0.091(8) -0.066(7)
O53 0.126(6) 0.066(4) 0.095(5) -0.005(3) -0.065(4) 0.005(4)
C57 0.047(5) 0.093(7) 0.124(9) 0.029(6) -0.008(5) 0.010(5)
C113 0.066(7) 0.055(5) 0.030(8) 0.006(6) -0.003(6) -0.004(5)
C118 0.078(7) 0.051(6) 0.016(8) 0.013(5) -0.002(6) -0.006(4)
C117 0.074(7) 0.050(5) 0.016(8) 0.016(6) 0.001(6) -0.007(5)
C119 0.066(6) 0.061(6) 0.022(7) -0.011(5) 0.002(4) 0.012(6)
C116 0.060(6) 0.059(5) 0.023(8) 0.003(5) 0.011(5) -0.002(4)
C115 0.059(7) 0.059(5) 0.022(8) 0.001(5) 0.007(6) -0.003(4)
O112 0.059(6) 0.047(6) 0.035(9) 0.010(5) -0.009(5) -0.002(5)
O12 0.073(4) 0.043(3) 0.026(4) 0.002(4) -0.009(3) 0.001(3)
C111 0.045(6) 0.051(6) 0.036(9) -0.003(6) 0.006(5) 0.003(5)
C11 0.064(5) 0.048(4) 0.028(5) 0.004(3) -0.001(4) -0.002(4)
C114 0.068(4) 0.061(3) 0.024(6) 0.003(3) -0.003(4) -0.005(3)
Cl147 0.070(4) 0.078(3) 0.091(4) -0.035(3) -0.001(3) -0.007(3)
O151 0.093(9) 0.110(10) 0.118(10) -0.047(9) 0.011(9) -0.031(8)
O155 0.074(6) 0.078(8) 0.086(8) -0.019(7) -0.002(7) 0.028(6)
O154 0.087(9) 0.098(9) 0.084(9) -0.031(8) -0.006(9) 0.032(7)
O153 0.102(9) 0.106(9) 0.102(9) 0.019(7) -0.006(8) 0.002(9)
O55 0.075(4) 0.083(4) 0.095(4) 0.011(4) 0.010(3) -0.014(3)
O56 0.107(7) 0.114(6) 0.096(5) -0.040(5) 0.027(5) 0.023(5)
O156 0.054(7) 0.092(9) 0.067(7) -0.018(6) -0.025(6) 0.036(7)
Cl152 0.077(5) 0.071(4) 0.063(4) -0.013(3) -0.009(4) 0.026(4)

loop_
_atom_type_symbol
_atom_type_scat_dispersion_real
_atom_type_scat_dispersion_imag
_atom_type_scat_Cromer_Mann_a1
_atom_type_scat_Cromer_Mann_b1
_atom_type_scat_Cromer_Mann_a2
_atom_type_scat_Cromer_Mann_b2
_atom_type_scat_Cromer_Mann_a3
_atom_type_scat_Cromer_Mann_b3
_atom_type_scat_Cromer_Mann_a4
_atom_type_scat_Cromer_Mann_b4
_atom_type_scat_Cromer_Mann_c
_atom_type_scat_source
C 0.0020 0.0020 2.3100 20.8439 1.0200 10.2075 1.5886 0.5687 0.8650 51.6512 0.2156 'International Tables Vol C 4.2.6.8 and 6.1.1.4'
H 0.0000 0.0000 0.4930 10.5109 0.3229 26.1257 0.1402 3.1424 0.0408 57.7998 0.0030 'International Tables Vol C 4.2.6.8 and 6.1.1.4'
N 0.0040 0.0030 12.2126 0.0057 3.1322 9.8933 2.0125 28.9975 1.1663 0.5826 -11.5290 'International Tables Vol C 4.2.6.8 and 6.1.1.4'
O 0.0070 0.0060 3.0485 13.2771 2.2868 5.7011 1.5463 0.3239 0.8670 32.9089 0.2508 'International Tables Vol C 4.2.6.8 and 6.1.1.4'
Cu 0.2710 1.2020 13.3380 3.5828 7.1676 0.2470 5.6158 11.3966 1.6735 64.8126 1.1910 'International Tables Vol C 4.2.6.8 and 6.1.1.4'
Cl 0.1250 0.1500 11.4604 0.0104 7.1964 1.1662 6.2556 18.5194 1.6455 47.7784 -9.5574 'International Tables Vol C 4.2.6.8 and 6.1.1.4'

loop_
_geom_angle_atom_site_label_1
_geom_angle_site_symmetry_1
_geom_angle_atom_site_label_2
_geom_angle_atom_site_label_3
_geom_angle
_geom_angle_publ_flag
C2 . C1 C6 121.0(4) yes
C2 . C1 H11 119.4 no
C6 . C1 H11 119.6 no
C1 . C2 C3 119.4(4) yes
C1 . C2 C38 120.7(4) yes
C3 . C2 C38 119.9(4) yes
C2 . C3 C4 119.8(4) yes
C2 . C3 H31 119.9 no
C4 . C3 H31 120.3 no
C3 . C4 C5 120.9(4) yes
C3 . C4 H41 120.1 no
C5 . C4 H41 119.1 no
C4 . C5 C6 119.4(4) yes
C4 . C5 H51 120.7 no
C6 . C5 H51 119.9 no
C5 . C6 C1 119.5(4) yes
C5 . C6 C7 118.9(4) yes
C1 . C6 C7 121.6(4) yes
C6 . C7 O8 122.0(4) yes
C6 . C7 N9 115.1(4) yes
O8 . C7 N9 122.9(4) yes
C7 . N9 C10 123.7(4) yes
C7 . N9 H91 117.7 no
C10 . N9 H91 117.7 no
N9 . C10 C11 115.2(8) yes
N9 . C10 H101 109.0 no
C11 . C10 H101 106.9 no
N9 . C10 H102 109.2 no
C11 . C10 H102 106.9 no
H101 . C10 H102 109.5 no
N9 . C10 C111 107.7(14) yes
N9 . C10 H103 109.2 no
C111 . C10 H103 110.9 no
N9 . C10 H104 109.4 no
C111 . C10 H104 109.7 no
H103 . C10 H104 109.8 no
O48 . Cl47 O49 109.7(3) yes
O48 . Cl47 O50 114.7(3) yes
O49 . Cl47 O50 110.5(3) yes
O48 . Cl47 O51 104.4(3) yes
O49 . Cl47 O51 112.4(3) yes
O50 . Cl47 O51 105.0(3) yes
Cl47 . O48 Cu40 130.7(3) yes
Cu40 . O48 Cl147 117.4(3) yes
O54 . Cl52 O53 110.6(4) yes
O54 . Cl52 O55 108.7(5) yes
O53 . Cl52 O55 104.2(5) yes
O54 . Cl52 O56 112.2(6) yes
O53 . Cl52 O56 114.6(7) yes
O55 . Cl52 O56 106.0(6) yes
C21 . N20 Cu40 106.1(3) yes
C21 . N20 C19 109.07(7) yes
Cu40 . N20 C19 126.6(8) yes
C21 . N20 H201 102.5 no
Cu40 . N20 H201 102.7 no
C19 . N20 H201 107.3 no
C21 . N20 Cu40 106.1(3) yes
C21 . N20 C119 109.09(7) yes
Cu40 . N20 C119 117.4(8) yes
C21 . N20 H202 108.2 no
Cu40 . N20 H202 108.4 no
C119 . N20 H202 107.3 no
N20 . C21 C22 109.24(5) yes
N20 . C21 Cu40 44.23(18) yes
C22 . C21 Cu40 73.30(8) yes
N20 . C21 H211 112.6 no
C22 . C21 H211 113.1 no
Cu40 . C21 H211 105.4 no
N20 . C21 H212 93.9 no
C22 . C21 H212 101.0 no
Cu40 . C21 H212 125.8 no
H211 . C21 H212 124.8 no
C21 . C22 N23 105.81(5) yes
C21 . C22 Cu40 76.53(8) yes
N23 . C22 Cu40 41.82(17) yes
C21 . C22 H222 102.1 no
N23 . C22 H222 92.2 no
Cu40 . C22 H222 127.5 no
C21 . C22 H221 115.0 no
N23 . C22 H221 116.7 no
Cu40 . C22 H221 104.7 no
H222 . C22 H221 121.7 no
C22 . N23 C24 114.68(5) yes
C22 . N23 Cu40 108.8(3) yes
C24 . N23 Cu40 110.1(2) yes
C22 . N23 H231 108.6 no
C24 . N23 H231 107.6 no
Cu40 . N23 H231 106.7 no
N23 . C24 C25 105.80(5) yes
N23 . C24 Cu40 41.01(16) yes
C25 . C24 Cu40 76.20(8) yes
N23 . C24 H241 93.1 no
C25 . C24 H241 103.1 no
Cu40 . C24 H241 127.4 no
N23 . C24 H242 114.0 no
C25 . C24 H242 113.8 no
Cu40 . C24 H242 102.1 no
H241 . C24 H242 124.0 no
C24 . C25 N26 109.25(5) yes
C24 . C25 H252 108.7 no
N26 . C25 H252 109.1 no
C24 . C25 H251 111.1 no
N26 . C25 H251 110.0 no
H252 . C25 H251 108.7 no
C25 . N26 C27 109.10(5) yes
C25 . N26 Cu40 107.5(2) yes
C27 . N26 Cu40 120.1(2) yes
C25 . N26 H261 106.6 no
C27 . N26 H261 106.2 no
Cu40 . N26 H261 106.5 no
N26 . C27 C28 113.1(3) yes
N26 . C27 H271 109.8 no
C28 . C27 H271 108.9 no
N26 . C27 H272 108.0 no
C28 . C27 H272 107.7 no
H271 . C27 H272 109.4 no
C27 . C28 C29 120.98(5) yes
C27 . C28 C33 120.91(5) yes
C29 . C28 C33 118.11(5) yes
C28 . C29 C30 121.23(6) yes
C28 . C29 H291 118.7 no
C30 . C29 H291 120.1 no
C29 . C30 C31 119.83(6) yes
C29 . C30 H301 120.1 no
C31 . C30 H301 120.1 no
C30 . C31 C32 119.59(6) yes
C30 . C31 O34 116.58(16) yes
C32 . C31 O34 123.84(16) yes
C31 . C32 C33 119.84(6) yes
C31 . C32 H321 121.3 no
C33 . C32 H321 118.9 no
C28 . C33 C32 121.31(6) yes
C28 . C33 H331 119.2 no
C32 . C33 H331 119.5 no
C31 . O34 C35 117.64(9) yes
O34 . C35 C36 107.37(9) yes
O34 . C35 H351 108.7 no
C36 . C35 H351 110.6 no
O34 . C35 H352 111.5 no
C36 . C35 H352 108.5 no
H351 . C35 H352 110.1 no
C35 . C36 N37 112.3(3) yes
C35 . C36 H361 108.0 no
N37 . C36 H361 108.4 no
C35 . C36 H362 109.9 no
N37 . C36 H362 109.3 no
H361 . C36 H362 108.8 no
C36 . N37 C38 121.2(3) yes
C36 . N37 H371 118.5 no
C38 . N37 H371 118.4 no
C2 . C38 N37 115.6(4) yes
C2 . C38 O39 121.8(4) yes
N37 . C38 O39 122.6(4) yes
N20 . Cu40 N26 162.47(14) yes
N20 . Cu40 N23 83.49(13) yes
N26 . Cu40 N23 83.19(12) yes
N20 . Cu40 O48 79.93(15) yes
N26 . Cu40 O48 87.77(12) yes
N23 . Cu40 O48 85.79(14) yes
N20 . Cu40 C22 56.49(11) yes
N26 . Cu40 C22 107.79(11) yes
N23 . Cu40 C22 29.34(11) yes
O48 . Cu40 C22 71.57(14) yes
N20 . Cu40 C24 107.88(12) yes
N26 . Cu40 C24 56.47(10) yes
N23 . Cu40 C24 28.88(10) yes
O48 . Cu40 C24 75.63(12) yes
C22 . Cu40 C24 51.49(8) yes
N20 . Cu40 C21 29.65(11) yes
N26 . Cu40 C21 137.05(11) yes
N23 . Cu40 C21 54.25(10) yes
O48 . Cu40 C21 84.02(13) yes
C22 . Cu40 C21 30.17(8) yes
N20 . Cu40 N41 94.30(15) yes
N26 . Cu40 N41 95.52(14) yes
N23 . Cu40 N41 164.62(16) yes
O48 . Cu40 N41 78.84(16) yes
C22 . Cu40 N41 141.05(16) yes
N20 . Cu40 N44 96.01(18) yes
N26 . Cu40 N44 97.11(16) yes
N23 . Cu40 N44 98.17(15) yes
O48 . Cu40 N44 174.02(15) yes
C22 . Cu40 N44 109.92(15) yes
C24 . Cu40 C21 80.69(10) yes
C24 . Cu40 N41 142.27(15) yes
C21 . Cu40 N41 123.73(15) yes
C24 . Cu40 N44 109.95(15) yes
C21 . Cu40 N44 94.63(15) yes
N41 . Cu40 N44 97.20(17) yes
Cu40 . N41 C42 179.0(4) yes
N41 . C42 C43 178.3(6) yes
C42 . C43 H432 110.0 no
C42 . C43 H431 109.3 no
H432 . C43 H431 108.9 no
C42 . C43 H433 112.3 no
H432 . C43 H433 107.8 no
H431 . C43 H433 108.6 no
Cu40 . N44 C45 163.9(4) yes
N44 . C45 C46 177.4(6) yes
C45 . C46 H462 109.4 no
C45 . C46 H461 109.6 no
H462 . C46 H461 109.6 no
C45 . C46 H463 109.5 no
H462 . C46 H463 110.0 no
H461 . C46 H463 108.8 no
C60 2_566 C60 N61 169.3(13) yes
H601 . C60 H602 109.5 no
H601 . C60 H603 109.5 no
H602 . C60 H603 109.5 no
C18 . C17 C16 121.28(6) yes
C18 . C17 H171 120.2 no
C16 . C17 H171 118.4 no
C17 . C18 C13 119.82(6) yes
C17 . C18 H181 119.2 no
C13 . C18 H181 120.3 no
N20 . C19 C16 116.0(6) yes
N20 . C19 H191 104.4 no
C16 . C19 H191 107.6 no
N20 . C19 H192 111.1 no
C16 . C19 H192 107.6 no
H191 . C19 H192 109.9 no
C19 . C16 C17 120.91(6) yes
C19 . C16 C15 120.91(6) yes
C17 . C16 C15 118.12(6) yes
C18 . C13 C14 119.58(6) yes
C18 . C13 O12 123.5(4) yes
C14 . C13 O12 116.8(4) yes
C13 . C14 C15 119.84(6) yes
C13 . C14 H141 118.9 no
C15 . C14 H141 120.7 no
C16 . C15 C14 121.30(6) yes
C16 . C15 H151 119.0 no
C14 . C15 H151 119.7 no
N59 . C58 C57 172.9(13) yes
C58 . C57 H572 108.9 no
C58 . C57 H571 107.8 no
H572 . C57 H571 109.0 no
C58 . C57 H573 112.2 no
H572 . C57 H573 109.0 no
H571 . C57 H573 109.8 no
C118 . C113 O112 121.4(7) yes
C118 . C113 C114 119.56(7) yes
O112 . C113 C114 118.2(6) yes
C113 . C118 C117 119.82(7) yes
C113 . C118 H1181 119.4 no
C117 . C118 H1181 119.2 no
C118 . C117 C116 121.27(7) yes
C118 . C117 H1171 120.2 no
C116 . C117 H1171 118.1 no
N20 . C119 C116 115.7(9) yes
N20 . C119 H1192 109.6 no
C116 . C119 H1192 107.6 no
N20 . C119 H1191 105.8 no
C116 . C119 H1191 108.0 no
H1192 . C119 H1191 110.0 no
C119 . C116 C117 120.94(6) yes
C119 . C116 C115 120.93(6) yes
C117 . C116 C115 118.11(6) yes
C116 . C115 H1151 118.6 no
C116 . C115 C114 121.28(7) yes
H1151 . C115 C114 119.9 no
C113 . O112 C111 117.61(10) yes
C13 . O12 C11 117.62(10) yes
C10 . C111 O112 107.40(10) yes
C10 . C111 H1111 107.8 no
O112 . C111 H1111 119.8 no
C10 . C111 H1112 112.6 no
O112 . C111 H1112 100.0 no
H1111 . C111 H1112 109.2 no
C10 . C11 O12 107.38(10) yes
C10 . C11 H111 113.0 no
O12 . C11 H111 102.5 no
C10 . C11 H112 109.0 no
O12 . C11 H112 115.2 no
H111 . C11 H112 109.7 no
C115 . C114 C113 119.82(7) yes
C115 . C114 H1141 120.1 no
C113 . C114 H1141 118.1 no
O49 . Cl147 O50 110.3(3) yes
O49 . Cl147 O48 109.7(3) yes
O50 . Cl147 O48 114.8(3) yes
O49 . Cl147 O151 111.5(7) yes
O50 . Cl147 O151 104.6(7) yes
O48 . Cl147 O151 105.7(7) yes
O153 . Cl152 O154 110.8(8) yes
O153 . Cl152 O155 109.8(7) yes
O154 . Cl152 O155 110.1(8) yes
O153 . Cl152 O156 109.9(8) yes
O154 . Cl152 O156 107.2(7) yes
O155 . Cl152 O156 108.9(7) yes

loop_
_geom_bond_atom_site_label_1
_geom_bond_atom_site_label_2
_geom_bond_site_symmetry_2
_geom_bond_distance
_geom_bond_publ_flag
C1 C2 . 1.388(6) yes
C1 C6 . 1.378(6) yes
C1 H11 . 0.927 no
C2 C3 . 1.392(6) yes
C2 C38 . 1.499(6) yes
C3 C4 . 1.372(7) yes
C3 H31 . 0.934 no
C4 C5 . 1.393(7) yes
C4 H41 . 0.919 no
C5 C6 . 1.394(6) yes
C5 H51 . 0.920 no
C6 C7 . 1.497(6) yes
C7 O8 . 1.232(5) yes
C7 N9 . 1.349(6) yes
N9 C10 . 1.445(6) yes
N9 H91 . 0.853 no
C10 C11 . 1.505(7) yes
C10 H101 . 0.950 no
C10 H102 . 0.950 no
C10 C111 . 1.514(8) yes
C10 H103 . 0.946 no
C10 H104 . 0.950 no
Cl47 O48 . 1.4243(9) yes
Cl47 O49 . 1.4222(9) yes
Cl47 O50 . 1.4225(9) yes
Cl47 O51 . 1.4236(10) yes
O48 Cu40 . 2.829(4) yes
O48 Cu40 . 2.829(4) yes
O48 Cl147 . 1.4221(10) yes
O49 Cl147 . 1.4250(10) yes
O50 Cl147 . 1.4227(10) yes
Cl52 O54 . 1.4237(10) yes
Cl52 O53 . 1.4229(10) yes
Cl52 O55 . 1.4233(10) yes
Cl52 O56 . 1.4229(10) yes
N20 C21 . 1.480(4) yes
N20 Cu40 . 2.086(4) yes
N20 C19 . 1.474(6) yes
N20 H201 . 0.950 no
N20 C21 . 1.480(4) yes
N20 Cu40 . 2.086(4) yes
N20 C119 . 1.478(6) yes
N20 H202 . 0.957 no
C21 C22 . 1.485(4) yes
C21 Cu40 . 2.873(3) yes
C21 H211 . 0.964 no
C21 H212 . 0.953 no
C22 N23 . 1.465(4) yes
C22 Cu40 . 2.830(3) yes
C22 H222 . 0.952 no
C22 H221 . 0.962 no
N23 C24 . 1.467(4) yes
N23 Cu40 . 1.994(4) yes
N23 H231 . 0.880 no
C24 C25 . 1.495(3) yes
C24 Cu40 . 2.853(3) yes
C24 H241 . 0.957 no
C24 H242 . 0.959 no
C25 N26 . 1.485(4) yes
C25 H252 . 0.980 no
C25 H251 . 0.968 no
N26 C27 . 1.489(4) yes
N26 Cu40 . 2.071(3) yes
N26 H261 . 0.887 no
C27 C28 . 1.503(4) yes
C27 H271 . 0.969 no
C27 H272 . 0.967 no
C28 C29 . 1.380(4) yes
C28 C33 . 1.386(4) yes
C29 C30 . 1.386(4) yes
C29 H291 . 0.928 no
C30 C31 . 1.384(4) yes
C30 H301 . 0.930 no
C31 C32 . 1.379(4) yes
C31 O34 . 1.374(3) yes
C32 C33 . 1.384(4) yes
C32 H321 . 0.919 no
C33 H331 . 0.924 no
O34 C35 . 1.438(4) yes
C35 C36 . 1.498(5) yes
C35 H351 . 0.970 no
C35 H352 . 0.959 no
C36 N37 . 1.456(5) yes
C36 H361 . 0.962 no
C36 H362 . 0.960 no
N37 C38 . 1.337(5) yes
N37 H371 . 0.845 no
C38 O39 . 1.236(5) yes
Cu40 N41 . 2.009(4) yes
Cu40 N44 . 2.190(5) yes
N41 C42 . 1.133(7) yes
C42 C43 . 1.461(8) yes
C43 H432 . 0.956 no
C43 H431 . 0.967 no
C43 H433 . 0.960 no
N44 C45 . 1.152(7) yes
C45 C46 . 1.433(8) yes
C46 H462 . 0.957 no
C46 H461 . 0.965 no
C46 H463 . 0.952 no
C60 C60 2_566 1.462(13) yes
C60 N61 . 1.114(13) yes
C60 H601 . 0.950 no
C60 H602 . 0.950 no
C60 H603 . 0.950 no
C17 C18 . 1.378(5) yes
C17 C16 . 1.380(5) yes
C17 H171 . 0.927 no
C18 C13 . 1.386(5) yes
C18 H181 . 0.928 no
C19 C16 . 1.489(5) yes
C19 H191 . 0.973 no
C19 H192 . 0.972 no
C16 C15 . 1.383(5) yes
C13 C14 . 1.376(5) yes
C13 O12 . 1.371(6) yes
C14 C15 . 1.381(5) yes
C14 H141 . 0.930 no
C15 H151 . 0.927 no
C58 N59 . 1.158(13) yes
C58 C57 . 1.475(13) yes
C57 H572 . 0.959 no
C57 H571 . 0.967 no
C57 H573 . 0.963 no
C113 C118 . 1.385(5) yes
C113 O112 . 1.385(8) yes
C113 C114 . 1.379(5) yes
C118 C117 . 1.383(5) yes
C118 H1181 . 0.927 no
C117 C116 . 1.382(5) yes
C117 H1171 . 0.929 no
C119 C116 . 1.496(6) yes
C119 H1192 . 0.974 no
C119 H1191 . 0.973 no
C116 C115 . 1.383(5) yes
C115 H1151 . 0.925 no
C115 C114 . 1.385(5) yes
O112 C111 . 1.439(9) yes
O12 C11 . 1.428(7) yes
C111 H1111 . 0.965 no
C111 H1112 . 0.974 no
C11 H111 . 0.966 no
C11 H112 . 0.974 no
C114 H1141 . 0.931 no
Cl147 O151 . 1.4233(10) yes
O155 Cl152 . 1.426(9) yes
O154 Cl152 . 1.430(9) yes
O153 Cl152 . 1.433(9) yes
O156 Cl152 . 1.423(9) yes

loop_
_geom_hbond_atom_site_label_D
_geom_hbond_atom_site_label_H
_geom_hbond_atom_site_label_A
_geom_hbond_site_symmetry_A
_geom_hbond_angle_DHA
_geom_hbond_distance_DH
_geom_hbond_distance_HA
_geom_hbond_distance_DA
_geom_hbond_publ_flag
C24 H241 O53 7_566 136.9 0.957 2.560 3.324(13) yes
C24 H241 O155 7_566 148.4 0.957 2.591 3.442(13) yes
C32 H321 O34 6_555 153.10 0.919 2.549 3.394(13) yes
C46 H462 O54 . 156.67 0.957 2.487 3.387(13) yes
C46 H461 O55 7_566 156.49 0.965 2.570 3.477(13) yes
C46 H463 O8 8_555 133.30 0.952 2.505 3.233(13) yes
C19 H192 O56 . 151.3 0.972 2.502 3.387(13) yes
C119 H192 O56 . 157.4 0.752 2.502 3.210(13) yes
C15 H151 N61 2_666 150.2 0.927 2.468 3.305(13) yes
C115 H151 N61 2_666 149.2 1.140 2.468 3.497(13) yes
C57 H572 C14 2_666 134.2 0.959 2.575 3.316(13) yes
C57 H572 C15 2_666 144.6 0.959 2.475 3.304(13) yes
C57 H571 O50 2_666 168.4 0.967 2.497 3.450(13) yes
C57 H571 O151 2_666 131.4 0.967 1.938 2.677(13) yes
C57 H573 O53 . 134.8 0.963 2.547 3.297(13) yes
C57 H573 O153 . 146.8 0.963 2.016 2.871(13) yes
C119 H1191 N44 . 128.7 0.973 2.570 3.268(13) yes
C119 H1191 O56 . 124.2 0.973 2.560 3.210(13) yes
N37 H371 O39 6_455 157.41 0.845 2.272 3.069(13) yes
N23 H231 O54 7_566 159.51 0.880 2.252 3.092(13) yes
N23 H231 O154 7_566 175.7 0.880 2.120 2.998(13) yes
N26 H261 O49 . 159.04 0.887 2.206 3.050(13) yes
N9 H91 O39 6_455 173.37 0.853 2.172 3.021(13) yes
C111 H111 O55 2_566 153.5 1.166 2.367 3.451(13) yes
C11 H111 O55 2_566 145.4 0.966 2.367 3.210(13) yes
N20 H201 N61 2_666 150.1 0.950 2.212 3.072(13) yes
N20 H202 N61 2_666 151.4 0.957 2.197 3.072(13) yes
